data_7032066
loop_
_publ_author_name
'Albani, Bryan A.'
'Durr, Christopher B.'
'Pe\~na, Bruno'
'Dunbar, Kim R.'
'Turro, Claudia'

_publ_section_title
;
 Isomerization initiated by photoinduced ligand dissociation in Ru(ii)
 complexes with the ligand 2-p-tolylpyridinecarboxaldimine.
;
_journal_issue 47
_journal_name_full 'Dalton transactions (Cambridge, England : 2003)'
_journal_page_first 17828
_journal_page_last 17837
_journal_paper_doi 10.1039/c4dt02016b
_journal_volume 43
_journal_year 2014
_chemical_compound_source 'synthesis as described'
_chemical_formula_moiety 'C30 H30 N6 Ru, 2(F6 P)'
_chemical_formula_sum 'C30 H30 F12 N6 P2 Ru'
_chemical_formula_weight 865.61
_chemical_name_common turro1971
_space_group_crystal_system monoclinic
_space_group_IT_number 14
_space_group_name_Hall '-P 2yn'
_space_group_name_H-M_alt 'P 1 21/n 1'
_symmetry_space_group_name_Hall '-P 2yn'
_symmetry_space_group_name_H-M 'P 1 21/n 1'
_atom_sites_solution_hydrogens geom
_audit_conform_dict_location ftp://ftp.iucr.org/pub/cif_core.dic
_audit_conform_dict_name cif_core.dic
_audit_conform_dict_version 2.4
_audit_creation_date 2013-09-04T18:33:21-00:00
_audit_creation_method 'WinGX routine CIF_UPDATE'
_cell_angle_alpha 90
_cell_angle_beta 99.9200(10)
_cell_angle_gamma 90
_cell_formula_units_Z 4
_cell_length_a 10.2344(2)
_cell_length_b 20.3040(4)
_cell_length_c 17.4171(3)
_cell_measurement_reflns_used 8404
_cell_measurement_temperature 152(2)
_cell_measurement_theta_max 27.485
_cell_measurement_theta_min 1.018
_cell_measurement_wavelength 0.71073
_cell_volume 3565.15(12)
_computing_cell_refinement 'HKL Scalepack (Otwinowski & Minor 1997)'
_computing_data_collection 'Collect (Bruker AXS BV, 1997-2004)'
_computing_data_reduction 'HKL Denzo and Scalepack (Otwinowski & Minor 1997)'
_computing_molecular_graphics 'Ortep-3 for Windows (Farrugia, 1997)'
_computing_publication_material 'WinGX publication routines (Farrugia, 1999)'
_computing_structure_refinement 'SHELXL-2012 (Sheldrick, 2012)'
_diffrn_ambient_temperature 152(2)
_diffrn_detector 'CCD plate'
_diffrn_detector_area_resol_mean 9
_diffrn_measured_fraction_theta_full 1
_diffrn_measured_fraction_theta_max 0.998
_diffrn_measurement_device '95mm CCD camera on \k-goniostat'
_diffrn_measurement_device_type KappaCCD
_diffrn_measurement_method CCD
_diffrn_orient_matrix_type 'by Bruker AXS Collect from scalepack cell'
_diffrn_orient_matrix_UB_11 0.0915943
_diffrn_orient_matrix_UB_12 -0.0179468
_diffrn_orient_matrix_UB_13 0.0160788
_diffrn_orient_matrix_UB_21 -0.0160989
_diffrn_orient_matrix_UB_22 -0.0320938
_diffrn_orient_matrix_UB_23 -0.0441741
_diffrn_orient_matrix_UB_31 0.0344045
_diffrn_orient_matrix_UB_32 0.0327618
_diffrn_orient_matrix_UB_33 -0.0344655
_diffrn_radiation_monochromator 'horizonally mounted graphite crystal'
_diffrn_radiation_probe x-ray
_diffrn_radiation_type MoK\a
_diffrn_radiation_wavelength 0.71073
_diffrn_reflns_av_R_equivalents 0.038
_diffrn_reflns_Laue_measured_fraction_full 1
_diffrn_reflns_Laue_measured_fraction_max 0.998
_diffrn_reflns_limit_h_max 13
_diffrn_reflns_limit_h_min -13
_diffrn_reflns_limit_k_max 26
_diffrn_reflns_limit_k_min -26
_diffrn_reflns_limit_l_max 22
_diffrn_reflns_limit_l_min -22
_diffrn_reflns_number 16099
_diffrn_reflns_point_group_measured_fraction_full 1
_diffrn_reflns_point_group_measured_fraction_max 0.998
_diffrn_reflns_theta_full 25.242
_diffrn_reflns_theta_max 27.484
_diffrn_reflns_theta_min 1.554
_diffrn_source 'Enraf Nonius FR590'
_exptl_absorpt_coefficient_mu 0.624
_exptl_absorpt_correction_T_max 0.856
_exptl_absorpt_correction_T_min 0.652
_exptl_absorpt_correction_type multi-scan
_exptl_absorpt_process_details 'HKL Scalepack (Otwinowski & Minor, 1997)'
_exptl_crystal_colour red
_exptl_crystal_density_diffrn 1.613
_exptl_crystal_density_method 'not measured'
_exptl_crystal_description block
_exptl_crystal_F_000 1736
_exptl_crystal_size_max 0.35
_exptl_crystal_size_mid 0.25
_exptl_crystal_size_min 0.25
_refine_diff_density_max 0.966
_refine_diff_density_min -0.666
_refine_diff_density_rms 0.079
_refine_ls_extinction_method none
_refine_ls_goodness_of_fit_ref 1.027
_refine_ls_hydrogen_treatment constr
_refine_ls_matrix_type full
_refine_ls_number_parameters 497
_refine_ls_number_reflns 8170
_refine_ls_number_restraints 15
_refine_ls_restrained_S_all 1.028
_refine_ls_R_factor_all 0.064
_refine_ls_R_factor_gt 0.044
_refine_ls_shift/su_max 0.001
_refine_ls_shift/su_mean 0
_refine_ls_structure_factor_coef Fsqd
_refine_ls_weighting_details
;
 w=1/[\s^2^(Fo^2^)+(0.0614P)^2^+4.1849P]
 where P=(Fo^2^+2Fc^2^)/3
;
_refine_ls_weighting_scheme calc
_refine_ls_wR_factor_gt 0.1112
_refine_ls_wR_factor_ref 0.1219
_reflns_number_gt 6273
_reflns_number_total 8170
_reflns_threshold_expression 'I > 2\s(I)'
_cod_data_source_file c4dt02016b2.cif
_cod_data_source_block cbd056
_cod_depositor_comments 'Adding full bibliography for 7032066--7032071.cif.'
_cod_database_code 7032066

loop_
_space_group_symop_operation_xyz
'x, y, z'
'-x+1/2, y+1/2, -z+1/2'
'-x, -y, -z'
'x-1/2, -y-1/2, z-1/2'

loop_
_atom_site_label
_atom_site_type_symbol
_atom_site_fract_x
_atom_site_fract_y
_atom_site_fract_z
_atom_site_U_iso_or_equiv
_atom_site_adp_type
_atom_site_occupancy
_atom_site_calc_flag
_atom_site_disorder_assembly
_atom_site_disorder_group
C1A C 0.7109(3) 0.00892(17) 0.8252(2) 0.0395(7) Uani 0.796(7) d A 1
C2A C 0.6995(4) 0.0303(2) 0.9011(2) 0.0410(12) Uani 0.796(7) d A 1
H2A H 0.6215 0.0205 0.9216 0.049 Uiso 0.796(7) calc A 1
C3A C 0.8010(5) 0.0652(3) 0.9454(3) 0.0491(13) Uani 0.796(7) d A 1
H3A H 0.792 0.0803 0.9958 0.059 Uiso 0.796(7) calc A 1
C4A C 0.9181(4) 0.0784(2) 0.9159(3) 0.0701(13) Uani 0.796(7) d A 1
C5A C 0.9256(7) 0.0584(5) 0.8416(4) 0.084(3) Uani 0.796(7) d A 1
H5A H 1.0022 0.0691 0.8202 0.1 Uiso 0.796(7) calc A 1
C6A C 0.8237(6) 0.0228(3) 0.7965(3) 0.0622(18) Uani 0.796(7) d A 1
H6A H 0.8327 0.0083 0.7459 0.075 Uiso 0.796(7) calc A 1
C7A C 1.0302(6) 0.1154(4) 0.9652(4) 0.116(3) Uani 0.796(7) d A 1
H7A1 H 1.0987 0.1254 0.934 0.173 Uiso 0.796(7) calc A 1
H7A2 H 1.0683 0.0883 1.0101 0.173 Uiso 0.796(7) calc A 1
H7A3 H 0.9962 0.1565 0.9836 0.173 Uiso 0.796(7) calc A 1
C1B C 0.7109(3) 0.00892(17) 0.8252(2) 0.0395(7) Uani 0.204(7) d A 2
C2B C 0.778(2) -0.0184(9) 0.8909(10) 0.065(8) Uani 0.204(7) d A 2
H2B H 0.7558 -0.0615 0.9056 0.078 Uiso 0.204(7) calc A 2
C3B C 0.877(2) 0.0163(9) 0.9368(11) 0.075(8) Uani 0.204(7) d A 2
H3B H 0.9201 -0.0028 0.9843 0.09 Uiso 0.204(7) calc A 2
C4B C 0.9181(4) 0.0784(2) 0.9159(3) 0.0701(13) Uani 0.204(7) d A 2
C5B C 0.8713(19) 0.0967(10) 0.8371(9) 0.057(6) Uani 0.204(7) d A 2
H5B H 0.9123 0.1326 0.8156 0.068 Uiso 0.204(7) calc A 2
C6B C 0.7667(17) 0.0635(9) 0.7902(9) 0.046(5) Uani 0.204(7) d A 2
H6B H 0.7346 0.0765 0.738 0.055 Uiso 0.204(7) calc A 2
C7B C 1.0302(6) 0.1154(4) 0.9652(4) 0.116(3) Uani 0.204(7) d A 2
H7B1 H 1.0623 0.0903 1.0128 0.173 Uiso 0.204(7) calc A 2
H7B2 H 0.9983 0.1585 0.9791 0.173 Uiso 0.204(7) calc A 2
H7B3 H 1.1027 0.1214 0.9357 0.173 Uiso 0.204(7) calc A 2
C8 C 0.6147(3) -0.08117(16) 0.75067(18) 0.0367(7) Uani 1 d . .
H8 H 0.6971 -0.1037 0.7616 0.044 Uiso 1 calc . .
C9 C 0.5000(3) -0.11071(16) 0.70217(18) 0.0359(7) Uani 1 d . .
C10 C 0.4989(4) -0.17334(17) 0.6717(2) 0.0446(8) Uani 1 d . .
H10 H 0.577 -0.1995 0.6795 0.054 Uiso 1 calc . .
C11 C 0.3811(4) -0.19744(18) 0.6294(2) 0.0491(9) Uani 1 d . .
H11 H 0.3771 -0.2406 0.6081 0.059 Uiso 1 calc . .
C12 C 0.2701(4) -0.15780(19) 0.6189(2) 0.0481(9) Uani 1 d . .
H12 H 0.1887 -0.1735 0.5902 0.058 Uiso 1 calc . .
C13 C 0.2778(3) -0.09516(18) 0.6502(2) 0.0426(8) Uani 1 d . .
H13 H 0.2006 -0.0683 0.6426 0.051 Uiso 1 calc . .
C14 C 0.5268(4) 0.15934(17) 0.7878(2) 0.0444(8) Uani 1 d . .
H14 H 0.5641 0.1591 0.7414 0.053 Uiso 1 calc . .
C15 C 0.5460(4) 0.21418(18) 0.8356(2) 0.0520(9) Uani 1 d . .
H15 H 0.5962 0.2505 0.8223 0.062 Uiso 1 calc . .
C16 C 0.4916(4) 0.21547(19) 0.9026(2) 0.0550(10) Uani 1 d . .
H16 H 0.5039 0.2527 0.9362 0.066 Uiso 1 calc . .
C17 C 0.4186(4) 0.1618(2) 0.9205(2) 0.0565(10) Uani 1 d . .
H17 H 0.3789 0.162 0.9659 0.068 Uiso 1 calc . .
C18 C 0.4045(4) 0.10802(17) 0.8709(2) 0.0431(8) Uani 1 d . .
C19 C 0.3414(4) 0.04700(19) 0.8868(2) 0.0466(8) Uani 1 d . .
H19 H 0.2978 0.0425 0.9304 0.056 Uiso 1 calc . .
C20 C 0.2970(3) -0.06557(17) 0.85340(19) 0.0390(7) Uani 1 d . .
C21 C 0.1663(4) -0.0809(2) 0.8310(3) 0.0655(12) Uani 1 d . .
H21 H 0.1048 -0.0483 0.8084 0.079 Uiso 1 calc . .
C22 C 0.1239(4) -0.1452(2) 0.8417(3) 0.0664(12) Uani 1 d . .
H22 H 0.0328 -0.1559 0.8261 0.08 Uiso 1 calc . .
C23 C 0.2110(4) -0.19356(19) 0.8742(2) 0.0494(9) Uani 1 d . .
C24 C 0.3420(4) -0.17636(19) 0.8941(2) 0.0528(9) Uani 1 d . .
H24 H 0.4043 -0.2089 0.9155 0.063 Uiso 1 calc . .
C25 C 0.3862(4) -0.11337(19) 0.8840(2) 0.0492(9) Uani 1 d . .
H25 H 0.4777 -0.103 0.898 0.059 Uiso 1 calc . .
C26 C 0.1652(5) -0.2629(2) 0.8855(3) 0.0729(13) Uani 1 d . .
H26A H 0.1937 -0.2919 0.8465 0.109 Uiso 1 calc . .
H26B H 0.0683 -0.2637 0.8795 0.109 Uiso 1 calc . .
H26C H 0.204 -0.2782 0.9378 0.109 Uiso 1 calc . .
C27 C 0.5295(3) 0.06731(16) 0.59035(19) 0.0368(7) Uani 1 d . .
C28 C 0.5790(4) 0.08617(19) 0.5202(2) 0.0493(9) Uani 1 d . .
H28A H 0.6561 0.059 0.5149 0.074 Uiso 1 calc . .
H28B H 0.6051 0.1327 0.5236 0.074 Uiso 1 calc . .
H28C H 0.5093 0.0796 0.4747 0.074 Uiso 1 calc . .
C29 C 0.1410(4) 0.07871(17) 0.6636(2) 0.0422(8) Uani 1 d . .
C30 C 0.0148(4) 0.1066(2) 0.6257(3) 0.0592(11) Uani 1 d . .
H30A H 0.0188 0.1548 0.6294 0.089 Uiso 1 calc . .
H30B H -0.0567 0.0902 0.6514 0.089 Uiso 1 calc . .
H30C H -0.0024 0.0936 0.5707 0.089 Uiso 1 calc . .
F1 F -0.2691(3) -0.04139(15) 0.61173(16) 0.0829(9) Uani 1 d . .
F2 F -0.1622(5) -0.13283(19) 0.6523(2) 0.151(2) Uani 1 d . .
F3 F -0.2634(4) -0.1240(3) 0.5292(4) 0.195(3) Uani 1 d . .
F4 F -0.0489(3) -0.12992(17) 0.55593(19) 0.1028(11) Uani 1 d . .
F5 F -0.1581(5) -0.0369(2) 0.5151(2) 0.148(2) Uani 1 d . .
F6 F -0.0519(4) -0.0443(2) 0.6364(3) 0.1534(19) Uani 1 d . .
F7 F -0.3025(2) 0.28464(12) 0.68663(15) 0.0652(6) Uani 1 d . .
F8 F -0.3690(2) 0.25566(12) 0.55996(15) 0.0637(6) Uani 1 d . .
F9 F -0.2038(3) 0.32941(11) 0.59253(15) 0.0657(6) Uani 1 d . .
F10 F -0.1601(2) 0.22760(11) 0.55117(12) 0.0534(5) Uani 1 d . .
F11 F -0.0937(2) 0.25548(13) 0.67654(13) 0.0624(6) Uani 1 d . .
F12 F -0.2599(2) 0.18272(11) 0.64535(13) 0.0543(5) Uani 1 d . .
N1 N 0.6004(2) -0.02281(12) 0.77851(15) 0.0322(5) Uani 1 d . .
N2 N 0.3897(3) -0.07118(13) 0.69057(14) 0.0341(6) Uani 1 d . .
N3 N 0.4579(3) 0.10673(13) 0.80407(15) 0.0353(6) Uani 1 d . .
N4 N 0.3469(3) -0.00122(14) 0.83879(15) 0.0354(6) Uani 1 d . .
N5 N 0.4914(3) 0.05215(13) 0.64517(15) 0.0336(6) Uani 1 d . .
N6 N 0.2391(3) 0.05801(13) 0.69340(16) 0.0363(6) Uani 1 d . .
P1 P -0.15917(10) -0.08553(5) 0.58339(6) 0.0474(2) Uani 1 d . .
P2 P -0.23177(9) 0.25587(5) 0.61890(5) 0.0404(2) Uani 1 d . .
Ru1 Ru 0.42027(2) 0.02103(2) 0.74143(2) 0.03052(9) Uani 1 d . .

loop_
_atom_site_aniso_label
_atom_site_aniso_U_11
_atom_site_aniso_U_22
_atom_site_aniso_U_33
_atom_site_aniso_U_23
_atom_site_aniso_U_13
_atom_site_aniso_U_12
C1A 0.0371(17) 0.0401(18) 0.0416(18) -0.0005(14) 0.0078(14) -0.0037(14)
C2A 0.037(2) 0.048(3) 0.038(2) -0.0018(19) 0.0075(18) -0.006(2)
C3A 0.046(3) 0.061(3) 0.041(2) -0.014(2) 0.007(2) -0.008(2)
C4A 0.054(2) 0.076(3) 0.079(3) -0.026(3) 0.010(2) -0.023(2)
C5A 0.059(4) 0.112(6) 0.091(5) -0.055(5) 0.045(4) -0.040(4)
C6A 0.055(3) 0.080(5) 0.057(3) -0.029(3) 0.026(3) -0.020(3)
C7A 0.078(4) 0.145(6) 0.126(5) -0.072(5) 0.022(4) -0.058(4)
C1B 0.0371(17) 0.0401(18) 0.0416(18) -0.0005(14) 0.0078(14) -0.0037(14)
C2B 0.076(15) 0.057(13) 0.049(11) 0.022(10) -0.022(10) -0.039(12)
C3B 0.094(19) 0.075(17) 0.048(12) 0.003(11) -0.011(12) -0.022(15)
C4B 0.054(2) 0.076(3) 0.079(3) -0.026(3) 0.010(2) -0.023(2)
C5B 0.051(12) 0.045(12) 0.080(16) -0.022(11) 0.031(11) -0.016(10)
C6B 0.049(11) 0.046(11) 0.045(10) 0.005(8) 0.013(8) 0.003(9)
C7B 0.078(4) 0.145(6) 0.126(5) -0.072(5) 0.022(4) -0.058(4)
C8 0.0424(17) 0.0343(17) 0.0333(17) 0.0026(13) 0.0068(14) 0.0041(14)
C9 0.0430(18) 0.0326(16) 0.0314(16) 0.0052(13) 0.0047(13) -0.0001(14)
C10 0.063(2) 0.0327(17) 0.0357(18) 0.0014(14) 0.0013(16) 0.0027(16)
C11 0.069(2) 0.0338(18) 0.044(2) -0.0051(15) 0.0074(18) -0.0069(17)
C12 0.051(2) 0.050(2) 0.043(2) -0.0093(16) 0.0069(16) -0.0141(17)
C13 0.0399(18) 0.0453(19) 0.0424(19) -0.0074(15) 0.0065(15) -0.0049(15)
C14 0.052(2) 0.0370(18) 0.0445(19) -0.0004(15) 0.0106(16) -0.0012(16)
C15 0.059(2) 0.0349(19) 0.060(2) -0.0064(17) 0.0053(19) -0.0043(17)
C16 0.072(3) 0.040(2) 0.053(2) -0.0151(17) 0.008(2) 0.0058(19)
C17 0.071(3) 0.049(2) 0.051(2) -0.0103(18) 0.016(2) 0.004(2)
C18 0.052(2) 0.0393(18) 0.0392(18) -0.0032(15) 0.0110(15) 0.0047(16)
C19 0.058(2) 0.048(2) 0.0371(18) -0.0005(16) 0.0161(16) 0.0005(17)
C20 0.0417(18) 0.0423(18) 0.0347(17) 0.0027(14) 0.0111(14) -0.0049(15)
C21 0.045(2) 0.057(3) 0.087(3) 0.023(2) -0.009(2) 0.0003(19)
C22 0.047(2) 0.059(3) 0.088(3) 0.016(2) -0.006(2) -0.012(2)
C23 0.053(2) 0.045(2) 0.051(2) 0.0028(17) 0.0108(17) -0.0048(17)
C24 0.051(2) 0.046(2) 0.064(2) 0.0137(18) 0.0179(19) 0.0079(17)
C25 0.0388(18) 0.051(2) 0.059(2) 0.0122(18) 0.0121(17) 0.0022(16)
C26 0.075(3) 0.049(2) 0.094(4) 0.007(2) 0.011(3) -0.012(2)
C27 0.0440(18) 0.0317(16) 0.0345(17) -0.0012(13) 0.0065(14) -0.0028(14)
C28 0.066(2) 0.048(2) 0.0349(18) 0.0031(15) 0.0133(17) -0.0131(18)
C29 0.046(2) 0.0387(18) 0.0421(19) 0.0012(15) 0.0085(16) 0.0037(15)
C30 0.049(2) 0.058(2) 0.069(3) 0.010(2) 0.0049(19) 0.0161(19)
F1 0.102(2) 0.0854(19) 0.0689(17) 0.0092(14) 0.0363(15) 0.0464(17)
F2 0.248(5) 0.098(3) 0.142(3) 0.066(2) 0.130(4) 0.097(3)
F3 0.101(3) 0.204(5) 0.260(6) -0.154(5) -0.029(3) 0.010(3)
F4 0.109(2) 0.109(2) 0.102(2) 0.0227(19) 0.052(2) 0.065(2)
F5 0.213(5) 0.159(4) 0.097(3) 0.065(3) 0.092(3) 0.114(4)
F6 0.087(2) 0.122(3) 0.231(5) -0.045(3) -0.029(3) -0.011(2)
F7 0.0666(15) 0.0661(15) 0.0702(15) -0.0175(12) 0.0323(12) -0.0009(12)
F8 0.0490(13) 0.0618(15) 0.0732(16) 0.0032(12) -0.0097(11) 0.0081(11)
F9 0.0779(16) 0.0428(12) 0.0815(17) -0.0021(12) 0.0279(14) -0.0062(11)
F10 0.0632(14) 0.0576(13) 0.0409(11) -0.0053(10) 0.0136(10) 0.0074(11)
F11 0.0474(12) 0.0870(18) 0.0495(13) -0.0142(12) -0.0012(10) -0.0091(12)
F12 0.0596(13) 0.0473(12) 0.0555(13) 0.0053(10) 0.0090(11) -0.0033(10)
N1 0.0341(13) 0.0334(14) 0.0288(12) 0.0023(11) 0.0046(10) -0.0015(11)
N2 0.0394(14) 0.0352(14) 0.0280(13) -0.0025(11) 0.0068(11) -0.0042(11)
N3 0.0415(14) 0.0306(13) 0.0337(14) -0.0019(11) 0.0063(11) 0.0028(11)
N4 0.0357(14) 0.0369(14) 0.0335(14) 0.0026(11) 0.0061(11) 0.0013(11)
N5 0.0377(14) 0.0294(13) 0.0336(14) -0.0023(11) 0.0059(11) 0.0000(11)
N6 0.0387(15) 0.0341(14) 0.0366(14) 0.0037(12) 0.0081(12) 0.0036(12)
P1 0.0469(5) 0.0475(5) 0.0485(5) 0.0008(4) 0.0099(4) 0.0100(4)
P2 0.0403(5) 0.0398(5) 0.0413(5) -0.0053(4) 0.0072(4) -0.0014(4)
Ru1 0.03302(14) 0.02942(14) 0.02902(14) -0.00030(10) 0.00507(10) 0.00061(10)

loop_
_atom_type_symbol
_atom_type_description
_atom_type_scat_dispersion_real
_atom_type_scat_dispersion_imag
_atom_type_scat_source
C C 0.0033 0.0016 'International Tables Vol C Tables 4.2.6.8 and 6.1.1.4'
H H 0 0 'International Tables Vol C Tables 4.2.6.8 and 6.1.1.4'
F F 0.0171 0.0103 'International Tables Vol C Tables 4.2.6.8 and 6.1.1.4'
N N 0.0061 0.0033 'International Tables Vol C Tables 4.2.6.8 and 6.1.1.4'
P P 0.1023 0.0942 'International Tables Vol C Tables 4.2.6.8 and 6.1.1.4'
Ru Ru -1.2594 0.8363 'International Tables Vol C Tables 4.2.6.8 and 6.1.1.4'

loop_
_geom_angle_atom_site_label_1
_geom_angle_atom_site_label_2
_geom_angle_atom_site_label_3
_geom_angle
C6A C1A C2A 119.4(4)
C6A C1A N1 121.5(3)
C2A C1A N1 119.0(3)
C3A C2A C1A 120.3(4)
C3A C2A H2A 119.9
C1A C2A H2A 119.9
C2A C3A C4A 120.1(4)
C2A C3A H3A 120
C4A C3A H3A 120
C5A C4A C3A 118.5(4)
C5A C4A C7A 121.6(5)
C3A C4A C7A 119.9(4)
C4A C5A C6A 121.8(5)
C4A C5A H5A 119.1
C6A C5A H5A 119.1
C1A C6A C5A 120.0(5)
C1A C6A H6A 120
C5A C6A H6A 120
C4A C7A H7A1 109.5
C4A C7A H7A2 109.5
H7A1 C7A H7A2 109.5
C4A C7A H7A3 109.5
H7A1 C7A H7A3 109.5
H7A2 C7A H7A3 109.5
C3B C2B H2B 120
C2B C3B H3B 118.8
C6B C5B H5B 118.9
C5B C6B H6B 121.8
N1 C8 C9 117.6(3)
N1 C8 H8 121.2
C9 C8 H8 121.2
N2 C9 C10 122.1(3)
N2 C9 C8 114.0(3)
C10 C9 C8 123.9(3)
C9 C10 C11 118.6(3)
C9 C10 H10 120.7
C11 C10 H10 120.7
C12 C11 C10 119.0(3)
C12 C11 H11 120.5
C10 C11 H11 120.5
C11 C12 C13 119.7(3)
C11 C12 H12 120.1
C13 C12 H12 120.1
N2 C13 C12 122.1(3)
N2 C13 H13 118.9
C12 C13 H13 118.9
N3 C14 C15 122.7(3)
N3 C14 H14 118.6
C15 C14 H14 118.6
C16 C15 C14 119.3(4)
C16 C15 H15 120.4
C14 C15 H15 120.4
C15 C16 C17 119.2(4)
C15 C16 H16 120.4
C17 C16 H16 120.4
C18 C17 C16 118.8(4)
C18 C17 H17 120.6
C16 C17 H17 120.6
N3 C18 C17 122.1(3)
N3 C18 C19 113.8(3)
C17 C18 C19 124.0(3)
N4 C19 C18 117.0(3)
N4 C19 H19 121.5
C18 C19 H19 121.5
C21 C20 C25 120.2(3)
C21 C20 N4 121.1(3)
C25 C20 N4 118.4(3)
C20 C21 C22 119.1(4)
C20 C21 H21 120.4
C22 C21 H21 120.4
C23 C22 C21 121.7(4)
C23 C22 H22 119.2
C21 C22 H22 119.2
C24 C23 C22 117.2(4)
C24 C23 C26 121.2(4)
C22 C23 C26 121.6(4)
C23 C24 C25 122.2(4)
C23 C24 H24 118.9
C25 C24 H24 118.9
C20 C25 C24 119.6(3)
C20 C25 H25 120.2
C24 C25 H25 120.2
C23 C26 H26A 109.5
C23 C26 H26B 109.5
H26A C26 H26B 109.5
C23 C26 H26C 109.5
H26A C26 H26C 109.5
H26B C26 H26C 109.5
N5 C27 C28 179.5(4)
C27 C28 H28A 109.5
C27 C28 H28B 109.5
H28A C28 H28B 109.5
C27 C28 H28C 109.5
H28A C28 H28C 109.5
H28B C28 H28C 109.5
N6 C29 C30 179.0(4)
C29 C30 H30A 109.5
C29 C30 H30B 109.5
H30A C30 H30B 109.5
C29 C30 H30C 109.5
H30A C30 H30C 109.5
H30B C30 H30C 109.5
C8 N1 C1A 119.7(3)
C8 N1 Ru1 115.6(2)
C1A N1 Ru1 124.4(2)
C13 N2 C9 118.4(3)
C13 N2 Ru1 127.6(2)
C9 N2 Ru1 114.0(2)
C14 N3 C18 117.9(3)
C14 N3 Ru1 128.4(2)
C18 N3 Ru1 113.7(2)
C19 N4 C20 121.0(3)
C19 N4 Ru1 115.9(2)
C20 N4 Ru1 123.0(2)
C27 N5 Ru1 177.5(3)
C29 N6 Ru1 176.7(3)
F3 P1 F2 93.3(4)
F3 P1 F5 87.0(4)
F2 P1 F5 178.62(19)
F3 P1 F6 177.9(4)
F2 P1 F6 88.8(3)
F5 P1 F6 90.9(3)
F3 P1 F4 88.9(2)
F2 P1 F4 89.51(17)
F5 P1 F4 91.84(18)
F6 P1 F4 91.1(2)
F3 P1 F1 91.4(2)
F2 P1 F1 89.95(17)
F5 P1 F1 88.70(17)
F6 P1 F1 88.7(2)
F4 P1 F1 179.42(17)
F11 P2 F8 179.00(15)
F11 P2 F12 89.87(13)
F8 P2 F12 90.05(13)
F11 P2 F7 90.11(13)
F8 P2 F7 90.88(14)
F12 P2 F7 90.01(13)
F11 P2 F10 89.61(12)
F8 P2 F10 89.39(13)
F12 P2 F10 90.42(12)
F7 P2 F10 179.49(14)
F11 P2 F9 90.15(14)
F8 P2 F9 89.93(14)
F12 P2 F9 179.83(15)
F7 P2 F9 89.82(14)
F10 P2 F9 89.75(13)
N4 Ru1 N5 174.86(10)
N4 Ru1 N6 89.05(11)
N5 Ru1 N6 88.67(10)
N4 Ru1 N1 94.74(10)
N5 Ru1 N1 87.98(10)
N6 Ru1 N1 173.42(10)
N4 Ru1 N3 78.85(11)
N5 Ru1 N3 96.50(10)
N6 Ru1 N3 88.86(11)
N1 Ru1 N3 97.14(10)
N4 Ru1 N2 96.10(11)
N5 Ru1 N2 88.71(10)
N6 Ru1 N2 95.60(11)
N1 Ru1 N2 78.67(10)
N3 Ru1 N2 173.23(10)

loop_
_geom_bond_atom_site_label_1
_geom_bond_atom_site_label_2
_geom_bond_distance
C1A C6A 1.364(6)
C1A C2A 1.415(5)
C1A N1 1.428(4)
C2A C3A 1.379(6)
C2A H2A 0.95
C3A C4A 1.408(6)
C3A H3A 0.95
C4A C5A 1.371(7)
C4A C7A 1.509(6)
C5A C6A 1.393(7)
C5A H5A 0.95
C6A H6A 0.95
C7A H7A1 0.98
C7A H7A2 0.98
C7A H7A3 0.98
C2B C3B 1.376(16)
C2B H2B 0.95
C3B H3B 0.95
C5B C6B 1.403(16)
C5B H5B 0.95
C6B H6B 0.95
C8 N1 1.298(4)
C8 C9 1.452(4)
C8 H8 0.95
C9 N2 1.371(4)
C9 C10 1.377(5)
C10 C11 1.389(5)
C10 H10 0.95
C11 C12 1.378(5)
C11 H11 0.95
C12 C13 1.381(5)
C12 H12 0.95
C13 N2 1.329(4)
C13 H13 0.95
C14 N3 1.337(4)
C14 C15 1.384(5)
C14 H14 0.95
C15 C16 1.379(6)
C15 H15 0.95
C16 C17 1.386(6)
C16 H16 0.95
C17 C18 1.384(5)
C17 H17 0.95
C18 N3 1.370(4)
C18 C19 1.446(5)
C19 N4 1.295(5)
C19 H19 0.95
C20 C21 1.363(5)
C20 C25 1.375(5)
C20 N4 1.441(4)
C21 C22 1.398(6)
C21 H21 0.95
C22 C23 1.381(6)
C22 H22 0.95
C23 C24 1.370(5)
C23 C26 1.507(5)
C24 C25 1.378(5)
C24 H24 0.95
C25 H25 0.95
C26 H26A 0.98
C26 H26B 0.98
C26 H26C 0.98
C27 N5 1.134(4)
C27 C28 1.452(5)
C28 H28A 0.98
C28 H28B 0.98
C28 H28C 0.98
C29 N6 1.128(4)
C29 C30 1.460(5)
C30 H30A 0.98
C30 H30B 0.98
C30 H30C 0.98
F1 P1 1.583(3)
F2 P1 1.542(3)
F3 P1 1.513(4)
F4 P1 1.582(3)
F5 P1 1.547(3)
F6 P1 1.552(4)
F7 P2 1.597(2)
F8 P2 1.591(2)
F9 P2 1.602(2)
F10 P2 1.599(2)
F11 P2 1.586(2)
F12 P2 1.596(2)
N1 Ru1 2.049(3)
N2 Ru1 2.072(3)
N3 Ru1 2.055(3)
N4 Ru1 2.020(3)
N5 Ru1 2.040(3)
N6 Ru1 2.042(3)
